data_2209199
loop_
_publ_author_name
'Guang-Bo Che'
'Xian-Feng Lin'
'Chun-Bo Liu'

_publ_section_title
<i>catena</i>-Poly[[[4-(1<i>H</i>-1,3,7,8-tetraazacyclopenta[<i>l</i>]phenanthren-2-yl)phenol]manganese(II)]-\m-benzene-1,4-dicarboxylato]
_journal_coeditor_code HB2070
_journal_issue 6
_journal_name_full 'Acta Crystallographica Section E'
_journal_page_first m1456
_journal_page_last m1458
_journal_paper_doi 10.1107/S1600536806019854
_journal_volume 62
_journal_year 2006
_chemical_formula_iupac '[Mn (C8 H4 O4) (C19 H12 N4 O)2]'
_chemical_formula_moiety 'C46 H28 Mn N8 O6'
_chemical_formula_sum 'C46 H28 Mn N8 O6'
_chemical_formula_weight 843.70
_chemical_name_systematic
;
catena-Poly[[[4-(1H-1,3,7,8-tetraazacyclopenta[l]phenanthren-2-
yl)phenol]manganese(II)]-\m-benzene-1,4-dicarboxylato]
;
_space_group_IT_number 2
_symmetry_cell_setting triclinic
_symmetry_space_group_name_Hall '-P 1'
_symmetry_space_group_name_H-M 'P -1'
_atom_sites_solution_hydrogens geom
_atom_sites_solution_primary direct
_atom_sites_solution_secondary difmap
_audit_creation_method SHELXL-97
_cell_angle_alpha 61.77(3)
_cell_angle_beta 78.55(3)
_cell_angle_gamma 75.90(3)
_cell_formula_units_Z 1
_cell_length_a 9.1936(18)
_cell_length_b 10.515(2)
_cell_length_c 11.056(2)
_cell_measurement_reflns_used 7067
_cell_measurement_temperature 292(2)
_cell_measurement_theta_max 27.47
_cell_measurement_theta_min 3.26
_cell_volume 908.9(4)
_computing_cell_refinement PROCESS-AUTO
_computing_data_collection 'PROCESS-AUTO (Rigaku, 1998)'
_computing_data_reduction PROCESS-AUTO
_computing_molecular_graphics 'SHELXTL-Plus (Sheldrick, 1990)'
_computing_publication_material SHELXL97
_computing_structure_refinement 'SHELXL97 (Sheldrick, 1997)'
_computing_structure_solution 'SHELXS97 (Sheldrick, 1997)'
_diffrn_ambient_temperature 292(2)
_diffrn_detector_area_resol_mean 10.0
_diffrn_measured_fraction_theta_full 0.995
_diffrn_measured_fraction_theta_max 0.987
_diffrn_measurement_device_type 'Rigaku R-AXIS RAPID'
_diffrn_measurement_method \w
_diffrn_radiation_monochromator graphite
_diffrn_radiation_source 'rotating anode'
_diffrn_radiation_type MoK\a
_diffrn_radiation_wavelength 0.71073
_diffrn_reflns_av_R_equivalents 0.0315
_diffrn_reflns_av_sigmaI/netI 0.0453
_diffrn_reflns_limit_h_max 11
_diffrn_reflns_limit_h_min -10
_diffrn_reflns_limit_k_max 13
_diffrn_reflns_limit_k_min -13
_diffrn_reflns_limit_l_max 14
_diffrn_reflns_limit_l_min -14
_diffrn_reflns_number 8954
_diffrn_reflns_theta_full 25.00
_diffrn_reflns_theta_max 27.47
_diffrn_reflns_theta_min 3.26
_diffrn_standards_decay_% 0
_diffrn_standards_interval_count 0
_diffrn_standards_interval_time 0
_diffrn_standards_number 0
_exptl_absorpt_coefficient_mu 0.431
_exptl_absorpt_correction_T_max 0.891
_exptl_absorpt_correction_T_min 0.865
_exptl_absorpt_correction_type multi-scan
_exptl_absorpt_process_details '(ABSCOR; Higashi, 1995)'
_exptl_crystal_colour yellow
_exptl_crystal_density_diffrn 1.541
_exptl_crystal_density_method 'not measured'
_exptl_crystal_description block
_exptl_crystal_F_000 433
_exptl_crystal_size_max 0.32
_exptl_crystal_size_mid 0.30
_exptl_crystal_size_min 0.27
_refine_diff_density_max 1.512
_refine_diff_density_min -0.361
_refine_ls_extinction_method none
_refine_ls_goodness_of_fit_ref 1.097
_refine_ls_hydrogen_treatment constr
_refine_ls_matrix_type full
_refine_ls_number_parameters 277
_refine_ls_number_reflns 4106
_refine_ls_number_restraints 0
_refine_ls_restrained_S_all 1.097
_refine_ls_R_factor_all 0.0686
_refine_ls_R_factor_gt 0.0481
_refine_ls_shift/su_max 0.001
_refine_ls_shift/su_mean 0.000
_refine_ls_structure_factor_coef Fsqd
_refine_ls_weighting_details 'calc w=1/[\s^2^(Fo^2^)+(0.0636P)^2^+0.1901P] where P=(Fo^2^+2Fc^2^)/3'
_refine_ls_weighting_scheme calc
_refine_ls_wR_factor_gt 0.1172
_refine_ls_wR_factor_ref 0.1261
_reflns_number_gt 3064
_reflns_number_total 4106
_reflns_threshold_expression I>2\s(I)
_cod_data_source_file hb2070.cif
_cod_data_source_block I
_cod_depositor_comments
;
The following automatic conversions were performed:
'_symmetry_cell_setting' value 'Triclinic' changed to 'triclinic'
according to '/home/saulius/struct/CIF-dictionaries/cif_core.dic'
dictionary named 'cif_core.dic' version 2.4.1 from 2010-06-29.

Automatic conversion script
Id: cif_fix_enum 1527 2010-12-29 10:47:43Z saulius 

The following automatic conversions were performed:

'_symmetry_cell_setting' value 'Triclinic' changed to 'triclinic'
according to /home/saulius/struct/CIF-dictionaries/cif_core.dic
dictionary named 'cif_core.dic' version 2.4.1 from 2010-06-29.

Automatic conversion script
Id: cif_fix_values 1715 2011-07-08 13:25:40Z adriana 
;
_cod_original_cell_volume 909.0(4)
_cod_database_code 2209199
_cod_database_fobs_code 2209199

loop_
_symmetry_equiv_pos_as_xyz
'x, y, z'
'-x, -y, -z'

loop_
_atom_site_type_symbol
_atom_site_label
_atom_site_fract_x
_atom_site_fract_y
_atom_site_fract_z
_atom_site_U_iso_or_equiv
_atom_site_adp_type
_atom_site_calc_flag
_atom_site_refinement_flags
_atom_site_occupancy
C C1 0.3257(3) -0.1260(3) 0.3832(2) 0.0351(6) Uani d . 1
H H1 0.3139 -0.2130 0.4620 0.042 Uiso calc R 1
C C2 0.4493(3) -0.1289(3) 0.2875(3) 0.0374(6) Uani d . 1
H H2 0.5153 -0.2161 0.3012 0.045 Uiso calc R 1
C C3 0.4713(3) -0.0020(3) 0.1741(2) 0.0345(5) Uani d . 1
H H3 0.5531 -0.0007 0.1090 0.041 Uiso calc R 1
C C4 0.3691(3) 0.1268(3) 0.1565(2) 0.0284(5) Uani d . 1
C C5 0.2453(3) 0.1204(2) 0.2565(2) 0.0261(5) Uani d . 1
C C6 0.1395(3) 0.2525(3) 0.2442(2) 0.0256(5) Uani d . 1
C C7 0.1609(3) 0.3905(2) 0.1344(2) 0.0267(5) Uani d . 1
C C8 0.2871(3) 0.3919(2) 0.0356(2) 0.0275(5) Uani d . 1
C C9 0.3855(3) 0.2669(3) 0.0443(2) 0.0296(5) Uani d . 1
C C10 0.4662(3) 0.4430(3) -0.1357(2) 0.0282(5) Uani d . 1
C C11 0.5609(3) 0.5236(2) -0.2597(2) 0.0274(5) Uani d . 1
C C12 0.6807(3) 0.4426(3) -0.3065(2) 0.0326(5) Uani d . 1
H H12 0.6938 0.3408 -0.2614 0.039 Uiso calc R 1
C C13 0.7800(3) 0.5096(3) -0.4178(2) 0.0352(6) Uani d . 1
H H13 0.8590 0.4533 -0.4475 0.042 Uiso calc R 1
C C14 0.7621(3) 0.6610(3) -0.4855(2) 0.0311(5) Uani d . 1
C C15 0.6429(3) 0.7440(3) -0.4408(2) 0.0314(5) Uani d . 1
H H15 0.6300 0.8458 -0.4864 0.038 Uiso calc R 1
C C16 0.5433(3) 0.6759(3) -0.3289(2) 0.0299(5) Uani d . 1
H H16 0.4640 0.7323 -0.2996 0.036 Uiso calc R 1
C C17 0.0588(3) 0.5148(3) 0.1309(2) 0.0325(5) Uani d . 1
H H17 0.0697 0.6070 0.0597 0.039 Uiso calc R 1
C C18 -0.0566(3) 0.4996(3) 0.2325(3) 0.0368(6) Uani d . 1
H H18 -0.1244 0.5812 0.2326 0.044 Uiso calc R 1
C C22 -0.1287(3) 0.0815(2) 0.2216(2) 0.0262(5) Uani d . 1
C C20 -0.0620(2) 0.0372(2) 0.1074(2) 0.0248(5) Uani d . 1
C C21 0.0653(3) -0.0692(3) 0.1223(2) 0.0306(5) Uani d . 1
H H21 0.1094 -0.1165 0.2049 0.037 Uiso calc R 1
C C19 -0.0712(3) 0.3592(3) 0.3365(3) 0.0350(6) Uani d . 1
H H19 -0.1516 0.3501 0.4043 0.042 Uiso calc R 1
C C23 -0.1283(3) 0.1065(3) -0.0158(2) 0.0299(5) Uani d . 1
H H23 -0.2145 0.1775 -0.0269 0.036 Uiso calc R 1
N N1 0.2248(2) -0.0084(2) 0.36940(18) 0.0289(4) Uani d . 1
N N2 0.0216(2) 0.2391(2) 0.34469(18) 0.0287(4) Uani d . 1
N N3 0.4966(2) 0.2990(2) -0.06363(19) 0.0322(5) Uani d . 1
N N4 0.3411(2) 0.5045(2) -0.07955(18) 0.0281(4) Uani d . 1
H H4 0.3035 0.5963 -0.1104 0.034 Uiso calc R 1
O O1 0.8648(2) 0.7198(2) -0.59340(18) 0.0458(5) Uani d . 1
H H1A 0.8449 0.8094 -0.6264 0.069 Uiso calc R 1
O O2 -0.09681(19) -0.01299(17) 0.34391(15) 0.0308(4) Uani d . 1
O O3 -0.2075(2) 0.20222(19) 0.19280(17) 0.0417(5) Uani d . 1
Mn Mn1 0.0000 0.0000 0.5000 0.02608(16) Uani d S 1

loop_
_atom_site_aniso_label
_atom_site_aniso_U_11
_atom_site_aniso_U_22
_atom_site_aniso_U_33
_atom_site_aniso_U_12
_atom_site_aniso_U_13
_atom_site_aniso_U_23
C1 0.0363(14) 0.0267(13) 0.0286(12) -0.0073(11) -0.0018(10) -0.0010(10)
C2 0.0341(14) 0.0272(13) 0.0406(13) 0.0005(11) -0.0012(11) -0.0104(11)
C3 0.0344(14) 0.0308(13) 0.0303(12) -0.0041(11) 0.0030(10) -0.0102(10)
C4 0.0293(12) 0.0269(12) 0.0238(11) -0.0042(10) 0.0019(9) -0.0092(9)
C5 0.0273(12) 0.0265(12) 0.0219(10) -0.0073(9) -0.0003(9) -0.0084(9)
C6 0.0267(12) 0.0291(12) 0.0212(10) -0.0077(9) 0.0027(9) -0.0118(9)
C7 0.0279(12) 0.0277(12) 0.0220(10) -0.0053(9) -0.0005(9) -0.0096(9)
C8 0.0308(13) 0.0248(12) 0.0216(10) -0.0061(10) 0.0008(9) -0.0067(9)
C9 0.0310(13) 0.0263(12) 0.0237(11) -0.0040(10) 0.0034(9) -0.0075(9)
C10 0.0284(12) 0.0266(12) 0.0224(10) -0.0050(10) 0.0025(9) -0.0069(9)
C11 0.0297(12) 0.0266(12) 0.0227(10) -0.0072(10) 0.0001(9) -0.0083(9)
C12 0.0378(14) 0.0248(12) 0.0317(12) -0.0073(10) 0.0052(10) -0.0122(10)
C13 0.0390(14) 0.0325(14) 0.0343(12) -0.0080(11) 0.0076(11) -0.0185(11)
C14 0.0360(13) 0.0326(13) 0.0252(11) -0.0131(11) 0.0071(10) -0.0137(10)
C15 0.0389(14) 0.0241(12) 0.0274(11) -0.0082(10) -0.0003(10) -0.0084(9)
C16 0.0296(12) 0.0284(13) 0.0269(11) -0.0021(10) 0.0003(9) -0.0110(10)
C17 0.0343(13) 0.0260(12) 0.0328(12) -0.0042(10) 0.0006(10) -0.0115(10)
C18 0.0348(14) 0.0308(13) 0.0436(14) -0.0036(11) 0.0064(11) -0.0206(11)
C22 0.0292(12) 0.0235(11) 0.0233(10) -0.0040(9) 0.0015(9) -0.0102(9)
C20 0.0277(12) 0.0253(11) 0.0196(10) -0.0041(9) 0.0006(9) -0.0100(9)
C21 0.0331(13) 0.0332(13) 0.0219(10) 0.0048(10) -0.0075(9) -0.0125(10)
C19 0.0345(14) 0.0359(14) 0.0367(13) -0.0110(11) 0.0104(10) -0.0209(11)
C23 0.0284(12) 0.0293(12) 0.0280(11) 0.0064(10) -0.0047(10) -0.0141(10)
N1 0.0321(11) 0.0262(10) 0.0230(9) -0.0071(8) 0.0003(8) -0.0069(8)
N2 0.0316(11) 0.0318(11) 0.0243(9) -0.0087(9) 0.0043(8) -0.0150(8)
N3 0.0326(11) 0.0280(11) 0.0263(10) -0.0036(9) 0.0054(8) -0.0083(8)
N4 0.0306(11) 0.0210(10) 0.0237(9) -0.0039(8) 0.0027(8) -0.0051(8)
O1 0.0573(13) 0.0351(10) 0.0401(10) -0.0223(9) 0.0248(9) -0.0174(8)
O2 0.0440(10) 0.0262(9) 0.0204(7) -0.0084(7) 0.0021(7) -0.0098(7)
O3 0.0545(12) 0.0317(10) 0.0340(9) 0.0096(8) -0.0056(8) -0.0183(8)
Mn1 0.0323(3) 0.0259(3) 0.0176(2) -0.0081(2) 0.00354(19) -0.0085(2)

loop_
_atom_type_symbol
_atom_type_description
_atom_type_scat_dispersion_real
_atom_type_scat_dispersion_imag
_atom_type_scat_source
C C 0.0033 0.0016 'International Tables Vol C Tables 4.2.6.8 and 6.1.1.4'
H H 0.0000 0.0000 'International Tables Vol C Tables 4.2.6.8 and 6.1.1.4'
N N 0.0061 0.0033 'International Tables Vol C Tables 4.2.6.8 and 6.1.1.4'
O O 0.0106 0.0060 'International Tables Vol C Tables 4.2.6.8 and 6.1.1.4'
Mn Mn 0.3368 0.7283 'International Tables Vol C Tables 4.2.6.8 and 6.1.1.4'

loop_
_geom_angle_atom_site_label_1
_geom_angle_atom_site_label_2
_geom_angle_atom_site_label_3
_geom_angle_site_symmetry_1
_geom_angle_site_symmetry_3
_geom_angle
_geom_angle_publ_flag
N1 C1 C2 . . 124.4(2) ?
N1 C1 H1 . . 117.8 ?
C2 C1 H1 . . 117.8 ?
C3 C2 C1 . . 118.6(2) ?
C3 C2 H2 . . 120.7 ?
C1 C2 H2 . . 120.7 ?
C2 C3 C4 . . 119.1(2) ?
C2 C3 H3 . . 120.4 ?
C4 C3 H3 . . 120.4 ?
C3 C4 C5 . . 118.9(2) ?
C3 C4 C9 . . 123.6(2) ?
C5 C4 C9 . . 117.5(2) ?
N1 C5 C4 . . 121.0(2) ?
N1 C5 C6 . . 118.3(2) ?
C4 C5 C6 . . 120.6(2) ?
N2 C6 C7 . . 121.4(2) ?
N2 C6 C5 . . 117.8(2) ?
C7 C6 C5 . . 120.8(2) ?
C17 C7 C6 . . 118.3(2) ?
C17 C7 C8 . . 125.0(2) ?
C6 C7 C8 . . 116.7(2) ?
N4 C8 C9 . . 105.42(19) ?
N4 C8 C7 . . 131.7(2) ?
C9 C8 C7 . . 122.9(2) ?
N3 C9 C8 . . 111.0(2) ?
N3 C9 C4 . . 127.5(2) ?
C8 C9 C4 . . 121.5(2) ?
N3 C10 N4 . . 112.4(2) ?
N3 C10 C11 . . 122.3(2) ?
N4 C10 C11 . . 125.3(2) ?
C16 C11 C12 . . 118.3(2) ?
C16 C11 C10 . . 123.9(2) ?
C12 C11 C10 . . 117.7(2) ?
C13 C12 C11 . . 121.5(2) ?
C13 C12 H12 . . 119.2 ?
C11 C12 H12 . . 119.2 ?
C12 C13 C14 . . 119.8(2) ?
C12 C13 H13 . . 120.1 ?
C14 C13 H13 . . 120.1 ?
O1 C14 C13 . . 116.7(2) ?
O1 C14 C15 . . 123.7(2) ?
C13 C14 C15 . . 119.6(2) ?
C16 C15 C14 . . 120.3(2) ?
C16 C15 H15 . . 119.8 ?
C14 C15 H15 . . 119.8 ?
C15 C16 C11 . . 120.5(2) ?
C15 C16 H16 . . 119.8 ?
C11 C16 H16 . . 119.8 ?
C18 C17 C7 . . 119.5(2) ?
C18 C17 H17 . . 120.2 ?
C7 C17 H17 . . 120.2 ?
C17 C18 C19 . . 118.7(2) ?
C17 C18 H18 . . 120.6 ?
C19 C18 H18 . . 120.6 ?
O3 C22 O2 . . 124.5(2) ?
O3 C22 C20 . . 119.3(2) ?
O2 C22 C20 . . 116.23(19) ?
C21 C20 C23 . . 119.2(2) ?
C21 C20 C22 . . 121.34(19) ?
C23 C20 C22 . . 119.5(2) ?
C20 C21 C23 . 2 121.1(2) ?
C20 C21 H21 . . 119.5 ?
C23 C21 H21 2 . 119.5 ?
N2 C19 C18 . . 124.2(2) ?
N2 C19 H19 . . 117.9 ?
C18 C19 H19 . . 117.9 ?
C21 C23 C20 2 . 119.7(2) ?
C21 C23 H23 2 . 120.1 ?
C20 C23 H23 . . 120.1 ?
C1 N1 C5 . . 117.8(2) ?
C1 N1 Mn1 . . 126.80(16) ?
C5 N1 Mn1 . . 114.89(15) ?
C19 N2 C6 . . 117.9(2) ?
C19 N2 Mn1 . . 127.65(16) ?
C6 N2 Mn1 . . 114.24(15) ?
C10 N3 C9 . . 104.5(2) ?
C10 N4 C8 . . 106.74(19) ?
C10 N4 H4 . . 126.6 ?
C8 N4 H4 . . 126.6 ?
C14 O1 H1A . . 109.5 ?
C22 O2 Mn1 . . 132.33(14) ?
O2 Mn1 O2 . 2_556 180.0 n
O2 Mn1 N1 . . 86.20(7) n
O2 Mn1 N1 2_556 . 93.80(7) n
O2 Mn1 N1 . 2_556 93.80(7) ?
O2 Mn1 N1 2_556 2_556 86.20(7) ?
N1 Mn1 N1 . 2_556 180.0 ?
O2 Mn1 N2 . 2_556 92.13(7) n
O2 Mn1 N2 2_556 2_556 87.87(7) n
N1 Mn1 N2 . 2_556 106.78(8) n
N1 Mn1 N2 2_556 2_556 73.22(8) n
O2 Mn1 N2 . . 87.87(7) ?
O2 Mn1 N2 2_556 . 92.13(7) ?
N1 Mn1 N2 . . 73.22(8) y
N1 Mn1 N2 2_556 . 106.78(8) ?
N2 Mn1 N2 2_556 . 180.0 ?

loop_
_geom_bond_atom_site_label_1
_geom_bond_atom_site_label_2
_geom_bond_site_symmetry_2
_geom_bond_distance
_geom_bond_publ_flag
C1 N1 . 1.316(3) ?
C1 C2 . 1.395(4) ?
C1 H1 . 0.9300 ?
C2 C3 . 1.357(3) ?
C2 H2 . 0.9300 ?
C3 C4 . 1.399(3) ?
C3 H3 . 0.9300 ?
C4 C5 . 1.411(3) ?
C4 C9 . 1.427(3) ?
C5 N1 . 1.364(3) ?
C5 C6 . 1.452(3) ?
C6 N2 . 1.370(3) ?
C6 C7 . 1.413(3) ?
C7 C17 . 1.399(3) ?
C7 C8 . 1.425(3) ?
C8 N4 . 1.371(3) ?
C8 C9 . 1.375(3) ?
C9 N3 . 1.373(3) ?
C10 N3 . 1.321(3) ?
C10 N4 . 1.364(3) ?
C10 C11 . 1.464(3) ?
C11 C16 . 1.392(3) ?
C11 C12 . 1.393(3) ?
C12 C13 . 1.375(3) ?
C12 H12 . 0.9300 ?
C13 C14 . 1.384(3) ?
C13 H13 . 0.9300 ?
C14 O1 . 1.355(3) ?
C14 C15 . 1.390(3) ?
C15 C16 . 1.383(3) ?
C15 H15 . 0.9300 ?
C16 H16 . 0.9300 ?
C17 C18 . 1.360(3) ?
C17 H17 . 0.9300 ?
C18 C19 . 1.396(4) ?
C18 H18 . 0.9300 ?
C22 O3 . 1.224(3) y
C22 O2 . 1.283(3) y
C22 C20 . 1.515(3) ?
C20 C21 . 1.383(3) ?
C20 C23 . 1.390(3) ?
C21 C23 2 1.390(3) ?
C21 H21 . 0.9300 ?
C19 N2 . 1.315(3) ?
C19 H19 . 0.9300 ?
C23 C21 2 1.390(3) ?
C23 H23 . 0.9300 ?
Mn1 O2 . 2.1635(16) y
Mn1 N1 . 2.283(2) y
Mn1 N2 . 2.309(2) y
N4 H4 . 0.8600 ?
O1 H1A . 0.8200 ?
Mn1 O2 2_556 2.1635(16) ?
Mn1 N1 2_556 2.283(2) ?
Mn1 N2 2_556 2.309(2) ?

loop_
_geom_hbond_atom_site_label_D
_geom_hbond_atom_site_label_H
_geom_hbond_atom_site_label_A
_geom_hbond_site_symmetry_A
_geom_hbond_distance_DH
_geom_hbond_distance_HA
_geom_hbond_distance_DA
_geom_hbond_angle_DHA
N4 H4 O3 2_565 0.86 1.92 2.775(3) 173
O1 H1A O2 1_664 0.82 1.93 2.654(2) 147
